data_7122337
loop_
_publ_author_name
'Settineri, Nicholas S.'
'Shiau, Angela A.'
'Arnold, John'

_publ_section_title
;
 Two-electron oxidation of a homoleptic U(iii) guanidinate complex by
 diphenyldiazomethane.
;
_journal_issue 77
_journal_name_full 'Chemical communications (Cambridge, England)'
_journal_page_first 10913
_journal_page_last 10916
_journal_paper_doi 10.1039/c8cc06514d
_journal_volume 54
_journal_year 2018
_chemical_formula_moiety 'C39 H84 Cl N9 U, C6 H14, C3 H7'
_chemical_formula_sum 'C48 H105 Cl N9 U'
_chemical_formula_weight 1081.88
_chemical_name_common UCl(TIG)3
_chemical_properties_physical Air-sensitive,Moisture-sensitive
_space_group_crystal_system monoclinic
_space_group_IT_number 14
_space_group_name_Hall '-P 2ybc'
_space_group_name_H-M_alt 'P 1 21/c 1'
_symmetry_space_group_name_Hall '-P 2ybc'
_symmetry_space_group_name_H-M 'P 1 21/c 1'
_atom_sites_solution_hydrogens mixed
_atom_sites_solution_primary dual
_audit_creation_method SHELXL-2014/7
_audit_update_record
;
2018-08-07 deposited with the CCDC.
2018-09-06 downloaded from the CCDC.
;
_cell_angle_alpha 90
_cell_angle_beta 109.795(3)
_cell_angle_gamma 90
_cell_formula_units_Z 4
_cell_length_a 11.6454(4)
_cell_length_b 37.8373(10)
_cell_length_c 13.3431(4)
_cell_measurement_reflns_used 28552
_cell_measurement_temperature 100(2)
_cell_measurement_theta_max 29.0340
_cell_measurement_theta_min 3.1580
_cell_volume 5532.0(3)
_computing_cell_refinement 'CrysAlisPro 1.171.39.45f (Rigaku OD, 2018)'
_computing_data_collection 'CrysAlisPro 1.171.39.45f (Rigaku OD, 2018)'
_computing_data_reduction 'CrysAlisPro 1.171.39.45f (Rigaku OD, 2018)'
_computing_molecular_graphics 'Olex2 (Dolomanov et al., 2009)'
_computing_publication_material 'Olex2 (Dolomanov et al., 2009)'
_computing_structure_refinement 'SHELXL-2014/7 (Sheldrick, 2014)'
_computing_structure_solution 'ShelXT (Sheldrick, 2015)'
_diffrn_ambient_temperature 100(2)
_diffrn_measured_fraction_theta_full 0.998
_diffrn_measured_fraction_theta_max 0.998
_diffrn_measurement_device_type 'ROD, Synergy Custom DW system, Pilatus 200K'
_diffrn_measurement_method '\w scans'
_diffrn_radiation_type MoK\a
_diffrn_radiation_wavelength 0.71073
_diffrn_reflns_av_R_equivalents 0.0816
_diffrn_reflns_av_unetI/netI 0.0666
_diffrn_reflns_Laue_measured_fraction_full 0.998
_diffrn_reflns_Laue_measured_fraction_max 0.998
_diffrn_reflns_limit_h_max 14
_diffrn_reflns_limit_h_min -14
_diffrn_reflns_limit_k_max 47
_diffrn_reflns_limit_k_min -45
_diffrn_reflns_limit_l_max 16
_diffrn_reflns_limit_l_min -16
_diffrn_reflns_number 61124
_diffrn_reflns_point_group_measured_fraction_full 0.998
_diffrn_reflns_point_group_measured_fraction_max 0.998
_diffrn_reflns_theta_full 26.372
_diffrn_reflns_theta_max 26.372
_diffrn_reflns_theta_min 3.048
_diffrn_source 'Rotating-anode X-ray tube'
_exptl_absorpt_coefficient_mu 3.020
_exptl_absorpt_correction_T_max 1.00000
_exptl_absorpt_correction_T_min 0.49619
_exptl_absorpt_correction_type multi-scan
_exptl_absorpt_process_details
;
Olex2 1.2-ac3
(compiled 2017.08.10 svn.r3458 for OlexSys, GUI svn.r5381)
;
_exptl_crystal_colour green
_exptl_crystal_density_diffrn 1.299
_exptl_crystal_description block
_exptl_crystal_F_000 2260
_exptl_crystal_size_max 0.400
_exptl_crystal_size_mid 0.200
_exptl_crystal_size_min 0.100
_refine_diff_density_max 1.855
_refine_diff_density_min -1.469
_refine_diff_density_rms 0.133
_refine_ls_extinction_method none
_refine_ls_goodness_of_fit_ref 1.042
_refine_ls_hydrogen_treatment mixed
_refine_ls_matrix_type full
_refine_ls_number_parameters 554
_refine_ls_number_reflns 11297
_refine_ls_number_restraints 0
_refine_ls_restrained_S_all 1.042
_refine_ls_R_factor_all 0.0593
_refine_ls_R_factor_gt 0.0395
_refine_ls_shift/su_max 0.006
_refine_ls_shift/su_mean 0.000
_refine_ls_structure_factor_coef Fsqd
_refine_ls_weighting_details 'w=1/[\s^2^(Fo^2^)+(0.0365P)^2^+4.7613P] where P=(Fo^2^+2Fc^2^)/3'
_refine_ls_weighting_scheme calc
_refine_ls_wR_factor_gt 0.0830
_refine_ls_wR_factor_ref 0.0880
_reflns_Friedel_coverage 0.000
_reflns_number_gt 8807
_reflns_number_total 11297
_reflns_threshold_expression 'I > 2\s(I)'
_cod_data_source_file c8cc06514d2.cif
_cod_data_source_block UCl(TIG)3
_cod_depositor_comments 'Adding full bibliography for 7122334--7122339.cif.'
_cod_database_code 7122337
_shelx_shelxl_version_number 2014/7
_shelx_space_group_comment
;
The symmetry employed for this shelxl refinement is uniquely defined
by the following loop, which should always be used as a source of
symmetry information in preference to the above space-group names.
They are only intended as comments.
;
_shelx_estimated_absorpt_t_min 0.378
_shelx_estimated_absorpt_t_max 0.752

loop_
_space_group_symop_operation_xyz
'x, y, z'
'-x, y+1/2, -z+1/2'
'-x, -y, -z'
'x, -y-1/2, z-1/2'

loop_
_atom_site_label
_atom_site_type_symbol
_atom_site_fract_x
_atom_site_fract_y
_atom_site_fract_z
_atom_site_U_iso_or_equiv
_atom_site_adp_type
_atom_site_occupancy
_atom_site_site_symmetry_order
_atom_site_calc_flag
_atom_site_refinement_flags_posn
_atom_site_refinement_flags_adp
_atom_site_refinement_flags_occupancy
_atom_site_disorder_assembly
_atom_site_disorder_group
C1 C 0.6534(5) 0.54041(11) 0.5504(4) 0.0307(12) Uani 1 1 d . . . . .
H1A H 0.7392 0.5456 0.5612 0.046 Uiso 1 1 calc R U . . .
H1B H 0.6286 0.5191 0.5067 0.046 Uiso 1 1 calc R U . . .
H1C H 0.6432 0.5366 0.6195 0.046 Uiso 1 1 calc R U . . .
C2 C 0.5748(4) 0.57125(11) 0.4942(3) 0.0200(10) Uani 1 1 d . . . . .
H2 H 0.5918 0.5763 0.4271 0.024 Uiso 1 1 calc R U . . .
C3 C 0.4409(5) 0.56181(12) 0.4658(4) 0.0301(11) Uani 1 1 d . . . . .
H3A H 0.4223 0.5578 0.5312 0.045 Uiso 1 1 calc R U . . .
H3B H 0.4235 0.5403 0.4224 0.045 Uiso 1 1 calc R U . . .
H3C H 0.3906 0.5813 0.4255 0.045 Uiso 1 1 calc R U . . .
C4 C 0.6099(4) 0.63499(11) 0.5198(3) 0.0162(9) Uani 1 1 d . . . . .
C5 C 0.7178(5) 0.60625(14) 0.3063(4) 0.0347(12) Uani 1 1 d . . . . .
H5A H 0.6922 0.5831 0.3241 0.052 Uiso 1 1 calc R U . . .
H5B H 0.7953 0.6038 0.2933 0.052 Uiso 1 1 calc R U . . .
H5C H 0.6554 0.6154 0.2421 0.052 Uiso 1 1 calc R U . . .
C6 C 0.7340(4) 0.63186(12) 0.3990(4) 0.0249(10) Uani 1 1 d . . . . .
H6 H 0.7636 0.6547 0.3791 0.030 Uiso 1 1 calc R U . . .
C7 C 0.8338(4) 0.61843(13) 0.4986(4) 0.0308(11) Uani 1 1 d . . . . .
H7A H 0.8429 0.6348 0.5577 0.046 Uiso 1 1 calc R U . . .
H7B H 0.9111 0.6168 0.4848 0.046 Uiso 1 1 calc R U . . .
H7C H 0.8114 0.5950 0.5173 0.046 Uiso 1 1 calc R U . . .
C8 C 0.4307(5) 0.63917(13) 0.2555(4) 0.0326(12) Uani 1 1 d . . . . .
H8A H 0.4708 0.6281 0.2097 0.049 Uiso 1 1 calc R U . . .
H8B H 0.3646 0.6545 0.2124 0.049 Uiso 1 1 calc R U . . .
H8C H 0.3970 0.6208 0.2893 0.049 Uiso 1 1 calc R U . . .
C9 C 0.5241(4) 0.66124(11) 0.3417(3) 0.0223(10) Uani 1 1 d . . . . .
H9 H 0.4779 0.6731 0.3833 0.027 Uiso 1 1 calc R U . . .
C10 C 0.5745(5) 0.69102(12) 0.2897(4) 0.0293(11) Uani 1 1 d . . . . .
H10A H 0.6320 0.7055 0.3452 0.044 Uiso 1 1 calc R U . . .
H10B H 0.5070 0.7059 0.2463 0.044 Uiso 1 1 calc R U . . .
H10C H 0.6166 0.6807 0.2443 0.044 Uiso 1 1 calc R U . . .
C11 C 0.7626(4) 0.70579(12) 0.5782(4) 0.0239(10) Uani 1 1 d . . . . .
H11A H 0.7806 0.6931 0.5212 0.029 Uiso 1 1 calc R U . . .
H11B H 0.8181 0.6977 0.6475 0.029 Uiso 1 1 calc R U . . .
H11C H 0.7736 0.7312 0.5709 0.029 Uiso 1 1 calc R U . . .
C12 C 0.6309(4) 0.69847(10) 0.5706(3) 0.0174(9) Uani 1 1 d . . . . .
H12 H 0.5765 0.7057 0.4979 0.021 Uiso 1 1 calc R U . . .
C13 C 0.5969(4) 0.72072(11) 0.6516(3) 0.0191(9) Uani 1 1 d . . . . .
H13A H 0.5122 0.7158 0.6456 0.029 Uiso 1 1 calc R U . . .
H13B H 0.6056 0.7458 0.6377 0.029 Uiso 1 1 calc R U . . .
H13C H 0.6511 0.7148 0.7236 0.029 Uiso 1 1 calc R U . . .
C14 C 0.6428(5) 0.64113(13) 1.0203(3) 0.0329(12) Uani 1 1 d . . . . .
H14A H 0.5883 0.6207 1.0100 0.049 Uiso 1 1 calc R U . . .
H14B H 0.6710 0.6481 1.0955 0.049 Uiso 1 1 calc R U . . .
H14C H 0.7132 0.6348 0.9995 0.049 Uiso 1 1 calc R U . . .
C15 C 0.5745(4) 0.67170(12) 0.9522(3) 0.0226(10) Uani 1 1 d . . . . .
H15 H 0.5014 0.6774 0.9725 0.027 Uiso 1 1 calc R U . . .
C16 C 0.6573(5) 0.70390(12) 0.9731(4) 0.0297(11) Uani 1 1 d . . . . .
H16A H 0.7279 0.6989 0.9512 0.044 Uiso 1 1 calc R U . . .
H16B H 0.6852 0.7096 1.0492 0.044 Uiso 1 1 calc R U . . .
H16C H 0.6120 0.7240 0.9322 0.044 Uiso 1 1 calc R U . . .
C17 C 0.4163(4) 0.66152(10) 0.7765(3) 0.0152(9) Uani 1 1 d . . . . .
C18 C 0.2797(5) 0.74147(12) 0.7116(5) 0.0400(14) Uani 1 1 d . . . . .
H18A H 0.2931 0.7308 0.6496 0.060 Uiso 1 1 calc R U . . .
H18B H 0.3084 0.7660 0.7193 0.060 Uiso 1 1 calc R U . . .
H18C H 0.1924 0.7410 0.7017 0.060 Uiso 1 1 calc R U . . .
C19 C 0.3507(5) 0.72047(12) 0.8126(4) 0.0307(12) Uani 1 1 d . . . . .
H19 H 0.4390 0.7237 0.8220 0.037 Uiso 1 1 calc R U . . .
C20 C 0.3335(5) 0.73664(15) 0.9116(5) 0.0508(16) Uani 1 1 d . . . . .
H20A H 0.2480 0.7342 0.9068 0.076 Uiso 1 1 calc R U . . .
H20B H 0.3553 0.7617 0.9161 0.076 Uiso 1 1 calc R U . . .
H20C H 0.3860 0.7244 0.9753 0.076 Uiso 1 1 calc R U . . .
C21 C 0.0979(5) 0.68256(14) 0.7531(4) 0.0347(12) Uani 1 1 d . . . . .
H21A H 0.0974 0.7054 0.7875 0.052 Uiso 1 1 calc R U . . .
H21B H 0.0308 0.6679 0.7585 0.052 Uiso 1 1 calc R U . . .
H21C H 0.0877 0.6863 0.6779 0.052 Uiso 1 1 calc R U . . .
C22 C 0.2188(4) 0.66395(12) 0.8081(4) 0.0258(10) Uani 1 1 d . . . . .
H22 H 0.2139 0.6408 0.7710 0.031 Uiso 1 1 calc R U . . .
C23 C 0.2328(5) 0.65517(15) 0.9244(4) 0.0401(13) Uani 1 1 d . . . . .
H23A H 0.3093 0.6423 0.9576 0.060 Uiso 1 1 calc R U . . .
H23B H 0.1640 0.6405 0.9258 0.060 Uiso 1 1 calc R U . . .
H23C H 0.2342 0.6771 0.9637 0.060 Uiso 1 1 calc R U . . .
C24 C 0.3095(4) 0.65917(13) 0.5016(3) 0.0258(10) Uani 1 1 d . . . . .
H24A H 0.2340 0.6625 0.4410 0.031 Uiso 1 1 calc R U . . .
H24B H 0.3605 0.6414 0.4834 0.031 Uiso 1 1 calc R U . . .
H24C H 0.3538 0.6816 0.5182 0.031 Uiso 1 1 calc R U . . .
C25 C 0.2785(4) 0.64670(11) 0.5984(3) 0.0189(9) Uani 1 1 d . . . . .
H25 H 0.2292 0.6655 0.6174 0.023 Uiso 1 1 calc R U . . .
C26 C 0.2015(4) 0.61340(12) 0.5701(4) 0.0262(10) Uani 1 1 d . . . . .
H26A H 0.2472 0.5949 0.5485 0.039 Uiso 1 1 calc R U . . .
H26B H 0.1259 0.6184 0.5112 0.039 Uiso 1 1 calc R U . . .
H26C H 0.1819 0.6054 0.6322 0.039 Uiso 1 1 calc R U . . .
C27 C 0.3673(5) 0.52837(13) 0.7093(4) 0.0303(11) Uani 1 1 d . . . . .
H27A H 0.3252 0.5462 0.6561 0.045 Uiso 1 1 calc R U . . .
H27B H 0.3069 0.5141 0.7275 0.045 Uiso 1 1 calc R U . . .
H27C H 0.4159 0.5130 0.6800 0.045 Uiso 1 1 calc R U . . .
C28 C 0.4515(4) 0.54686(12) 0.8097(4) 0.0250(10) Uani 1 1 d . . . . .
H28 H 0.4874 0.5284 0.8652 0.030 Uiso 1 1 calc R U . . .
C29 C 0.3773(4) 0.57203(12) 0.8518(4) 0.0276(11) Uani 1 1 d . . . . .
H29A H 0.4295 0.5821 0.9196 0.041 Uiso 1 1 calc R U . . .
H29B H 0.3095 0.5592 0.8628 0.041 Uiso 1 1 calc R U . . .
H29C H 0.3450 0.5911 0.8001 0.041 Uiso 1 1 calc R U . . .
C30 C 0.6685(4) 0.55508(11) 0.8406(3) 0.0186(9) Uani 1 1 d . . . . .
C31 C 0.7769(5) 0.47574(12) 0.8006(4) 0.0279(11) Uani 1 1 d . . . . .
H31A H 0.8095 0.4939 0.7650 0.042 Uiso 1 1 calc R U . . .
H31B H 0.7520 0.4550 0.7541 0.042 Uiso 1 1 calc R U . . .
H31C H 0.8400 0.4688 0.8675 0.042 Uiso 1 1 calc R U . . .
C32 C 0.6674(4) 0.49045(10) 0.8239(3) 0.0188(9) Uani 1 1 d . . . . .
H32 H 0.6090 0.4987 0.7540 0.023 Uiso 1 1 calc R U . . .
C33 C 0.6018(6) 0.46078(13) 0.8614(5) 0.0408(14) Uani 1 1 d . . . . .
H33A H 0.6583 0.4499 0.9260 0.061 Uiso 1 1 calc R U . . .
H33B H 0.5735 0.4429 0.8054 0.061 Uiso 1 1 calc R U . . .
H33C H 0.5317 0.4706 0.8769 0.061 Uiso 1 1 calc R U . . .
C34 C 0.8504(7) 0.50075(18) 1.0632(5) 0.0471(18) Uani 1 1 d . . . . .
C35 C 0.7152(9) 0.5159(2) 1.0076(6) 0.019(2) Uani 0.681(17) 1 d . . P A 1
H35 H 0.6547 0.4980 1.0133 0.023 Uiso 0.681(17) 1 calc R U P A 1
C36 C 0.6978(7) 0.5497(3) 1.0614(5) 0.025(2) Uani 0.681(17) 1 d . . P A 1
H36A H 0.7528 0.5680 1.0516 0.038 Uiso 0.681(17) 1 calc R U P A 1
H36B H 0.7162 0.5454 1.1377 0.038 Uiso 0.681(17) 1 calc R U P A 1
H36C H 0.6131 0.5577 1.0298 0.038 Uiso 0.681(17) 1 calc R U P A 1
C35A C 0.771(2) 0.5271(5) 1.0057(11) 0.017(4) Uani 0.319(17) 1 d . . P A 2
H35A H 0.8139 0.5505 1.0161 0.020 Uiso 0.319(17) 1 calc R U P A 2
C36A C 0.6807(15) 0.5260(6) 1.0651(12) 0.023(5) Uani 0.319(17) 1 d . . P A 2
H36D H 0.6438 0.5025 1.0580 0.035 Uiso 0.319(17) 1 calc R U P A 2
H36E H 0.6168 0.5437 1.0351 0.035 Uiso 0.319(17) 1 calc R U P A 2
H36F H 0.7232 0.5312 1.1407 0.035 Uiso 0.319(17) 1 calc R U P A 2
C37 C 0.9576(4) 0.58838(12) 0.9708(4) 0.0282(11) Uani 1 1 d . . . . .
H37A H 0.9515 0.6139 0.9567 0.042 Uiso 1 1 calc R U . . .
H37B H 1.0433 0.5811 0.9922 0.042 Uiso 1 1 calc R U . . .
H37C H 0.9255 0.5830 1.0282 0.042 Uiso 1 1 calc R U . . .
C38 C 0.8835(4) 0.56847(11) 0.8701(3) 0.0228(10) Uani 1 1 d . . . . .
H38 H 0.8909 0.5426 0.8865 0.027 Uiso 1 1 calc R U . . .
C39 C 0.9343(5) 0.57520(13) 0.7812(4) 0.0295(11) Uani 1 1 d . . . . .
H39A H 0.8900 0.5607 0.7193 0.044 Uiso 1 1 calc R U . . .
H39B H 1.0211 0.5690 0.8055 0.044 Uiso 1 1 calc R U . . .
H39C H 0.9245 0.6002 0.7614 0.044 Uiso 1 1 calc R U . . .
C40 C 1.0879(8) 0.6612(2) 0.1818(7) 0.083(3) Uani 1 1 d . . . . .
H40A H 1.0662 0.6711 0.1100 0.125 Uiso 1 1 calc R U . . .
H40B H 1.1276 0.6382 0.1842 0.125 Uiso 1 1 calc R U . . .
H40C H 1.1438 0.6773 0.2330 0.125 Uiso 1 1 calc R U . . .
C41 C 0.9806(7) 0.6567(2) 0.2084(7) 0.0815(12) Uani 1 1 d . . . . .
H41A H 0.9978 0.6382 0.2640 0.098 Uiso 1 1 calc R U . . .
H41B H 0.9165 0.6473 0.1446 0.098 Uiso 1 1 calc R U . . .
C42 C 0.9284(7) 0.6871(2) 0.2461(7) 0.0815(12) Uani 1 1 d . . . . .
H42A H 0.9074 0.7045 0.1874 0.098 Uiso 1 1 calc R U . . .
H42B H 0.8500 0.6787 0.2511 0.098 Uiso 1 1 calc R U . . .
C43 C 0.9872(7) 0.7072(2) 0.3435(7) 0.0815(12) Uani 1 1 d . . . . .
H43A H 1.0685 0.7145 0.3427 0.098 Uiso 1 1 calc R U . . .
H43B H 1.0012 0.6907 0.4041 0.098 Uiso 1 1 calc R U . . .
C44 C 0.9281(7) 0.7387(2) 0.3669(7) 0.0815(12) Uani 1 1 d . . . . .
H44A H 0.8445 0.7320 0.3631 0.098 Uiso 1 1 calc R U . . .
H44B H 0.9198 0.7561 0.3095 0.098 Uiso 1 1 calc R U . . .
C45 C 0.9881(8) 0.7568(2) 0.4711(6) 0.0808(12) Uani 1 1 d . . . . .
H45A H 1.0719 0.7632 0.4777 0.121 Uiso 1 1 calc R U . . .
H45B H 0.9894 0.7409 0.5295 0.121 Uiso 1 1 calc R U . . .
H45C H 0.9424 0.7783 0.4745 0.121 Uiso 1 1 calc R U . . .
C46 C 0.0173(8) 0.5565(2) 0.3293(6) 0.0808(12) Uani 1 1 d . . . . .
H46A H -0.0020 0.5755 0.3708 0.121 Uiso 1 1 calc R U . . .
H46B H -0.0404 0.5572 0.2561 0.121 Uiso 1 1 calc R U . . .
H46C H 0.1005 0.5596 0.3285 0.121 Uiso 1 1 calc R U . . .
C47 C 0.0082(9) 0.5239(2) 0.3753(6) 0.0808(12) Uani 1 1 d . . . . .
H47A H -0.0659 0.5128 0.3249 0.097 Uiso 1 1 calc R U . . .
H47B H 0.0777 0.5100 0.3698 0.097 Uiso 1 1 calc R U . . .
C48 C 0.0037(9) 0.51587(18) 0.4755(6) 0.0808(12) Uani 1 1 d . . . . .
H48A H 0.0771 0.5274 0.5254 0.097 Uiso 1 1 calc R U . . .
H48B H -0.0665 0.5297 0.4801 0.097 Uiso 1 1 calc R U . . .
Cl1 Cl 0.81580(10) 0.66064(3) 0.82287(8) 0.0202(2) Uani 1 1 d . . . . .
N1 N 0.6032(3) 0.60302(9) 0.5615(3) 0.0164(8) Uani 1 1 d . . . . .
N2 N 0.6181(3) 0.63958(9) 0.4180(3) 0.0185(8) Uani 1 1 d . . . . .
N3 N 0.6056(3) 0.66127(9) 0.5859(3) 0.0155(7) Uani 1 1 d . . . . .
N4 N 0.5333(3) 0.66045(9) 0.8398(3) 0.0165(8) Uani 1 1 d . . . . .
N5 N 0.3277(3) 0.68216(9) 0.8000(3) 0.0209(8) Uani 1 1 d . . . . .
N6 N 0.3915(3) 0.64132(8) 0.6903(3) 0.0150(7) Uani 1 1 d . . . . .
N7 N 0.5525(3) 0.56558(9) 0.7895(3) 0.0225(8) Uani 1 1 d . . . . .
N8 N 0.6980(4) 0.52187(9) 0.8932(3) 0.0197(8) Uani 1 1 d . . . . .
N9 N 0.7526(3) 0.57784(9) 0.8346(3) 0.0177(8) Uani 1 1 d . . . . .
U1 U 0.61170(2) 0.62371(2) 0.73521(2) 0.01270(6) Uani 1 1 d . . . . .
H34A H 0.858(4) 0.4773(14) 1.039(4) 0.025(13) Uiso 1 1 d . . . . .
H34B H 0.907(5) 0.5103(15) 1.047(4) 0.035(19) Uiso 1 1 d . . . . .
H34C H 0.872(8) 0.4942(19) 1.134(6) 0.10(3) Uiso 1 1 d . . . . .

loop_
_atom_site_aniso_label
_atom_site_aniso_U_11
_atom_site_aniso_U_22
_atom_site_aniso_U_33
_atom_site_aniso_U_23
_atom_site_aniso_U_13
_atom_site_aniso_U_12
C1 0.044(3) 0.015(2) 0.032(3) -0.007(2) 0.012(2) -0.001(2)
C2 0.031(3) 0.015(2) 0.015(2) -0.0064(17) 0.0094(19) -0.0020(19)
C3 0.030(3) 0.024(3) 0.034(3) -0.006(2) 0.008(2) -0.008(2)
C4 0.010(2) 0.019(2) 0.018(2) -0.0028(17) 0.0019(17) 0.0026(17)
C5 0.036(3) 0.040(3) 0.036(3) 0.002(2) 0.022(3) 0.010(2)
C6 0.022(3) 0.027(3) 0.029(2) 0.004(2) 0.013(2) 0.006(2)
C7 0.019(3) 0.036(3) 0.039(3) -0.003(2) 0.013(2) 0.005(2)
C8 0.030(3) 0.038(3) 0.025(2) 0.004(2) 0.004(2) 0.007(2)
C9 0.024(3) 0.025(2) 0.019(2) 0.0037(18) 0.0090(19) 0.008(2)
C10 0.035(3) 0.028(3) 0.030(3) 0.006(2) 0.018(2) 0.003(2)
C11 0.024(3) 0.022(2) 0.030(3) 0.0009(19) 0.013(2) 0.000(2)
C12 0.017(2) 0.013(2) 0.023(2) 0.0011(17) 0.0075(19) -0.0018(18)
C13 0.020(2) 0.012(2) 0.027(2) 0.0024(18) 0.0100(19) 0.0013(18)
C14 0.035(3) 0.042(3) 0.016(2) 0.001(2) 0.001(2) -0.012(2)
C15 0.024(3) 0.029(3) 0.018(2) -0.0089(19) 0.0101(19) -0.003(2)
C16 0.028(3) 0.032(3) 0.029(3) -0.014(2) 0.009(2) 0.001(2)
C17 0.012(2) 0.014(2) 0.022(2) 0.0014(17) 0.0088(18) -0.0001(16)
C18 0.025(3) 0.018(3) 0.076(4) 0.006(3) 0.017(3) 0.003(2)
C19 0.023(3) 0.019(2) 0.053(3) -0.012(2) 0.017(2) -0.002(2)
C20 0.027(3) 0.042(3) 0.084(4) -0.034(3) 0.020(3) 0.001(3)
C21 0.021(3) 0.039(3) 0.049(3) -0.007(2) 0.019(2) -0.001(2)
C22 0.020(3) 0.026(3) 0.036(3) -0.002(2) 0.016(2) -0.003(2)
C23 0.036(3) 0.054(4) 0.041(3) 0.001(3) 0.026(3) -0.003(3)
C24 0.015(2) 0.039(3) 0.021(2) 0.007(2) 0.0025(19) 0.000(2)
C25 0.010(2) 0.026(2) 0.021(2) 0.0033(18) 0.0047(18) 0.0040(18)
C26 0.017(3) 0.032(3) 0.025(2) 0.002(2) 0.001(2) -0.001(2)
C27 0.024(3) 0.028(3) 0.033(3) 0.005(2) 0.002(2) -0.007(2)
C28 0.016(3) 0.019(2) 0.035(3) 0.008(2) 0.002(2) -0.0039(19)
C29 0.024(3) 0.022(2) 0.035(3) 0.011(2) 0.008(2) 0.000(2)
C30 0.022(3) 0.013(2) 0.016(2) -0.0021(17) 0.0007(18) 0.0047(19)
C31 0.033(3) 0.022(2) 0.026(2) -0.0055(19) 0.006(2) 0.008(2)
C32 0.025(3) 0.010(2) 0.020(2) 0.0006(16) 0.0051(19) 0.0006(18)
C33 0.048(4) 0.020(3) 0.060(4) 0.005(2) 0.025(3) -0.001(2)
C34 0.067(5) 0.032(4) 0.026(3) 0.003(3) -0.005(3) 0.019(3)
C35 0.017(5) 0.019(5) 0.023(4) -0.004(3) 0.007(4) -0.001(4)
C36 0.034(5) 0.023(6) 0.018(4) 0.000(3) 0.008(3) 0.004(4)
C35A 0.018(11) 0.016(9) 0.013(7) 0.000(6) 0.001(7) 0.002(7)
C36A 0.031(9) 0.012(11) 0.023(8) 0.003(7) 0.005(7) 0.003(7)
C37 0.016(3) 0.031(3) 0.031(3) 0.002(2) -0.001(2) 0.006(2)
C38 0.016(3) 0.017(2) 0.030(2) 0.0019(19) 0.001(2) 0.0059(19)
C39 0.021(3) 0.029(3) 0.036(3) -0.005(2) 0.007(2) 0.005(2)
C40 0.098(7) 0.079(6) 0.093(6) -0.012(4) 0.059(5) -0.022(5)
C41 0.052(3) 0.075(3) 0.121(4) -0.028(2) 0.034(2) -0.010(2)
C42 0.052(3) 0.075(3) 0.121(4) -0.028(2) 0.034(2) -0.010(2)
C43 0.052(3) 0.075(3) 0.121(4) -0.028(2) 0.034(2) -0.010(2)
C44 0.052(3) 0.075(3) 0.121(4) -0.028(2) 0.034(2) -0.010(2)
C45 0.098(3) 0.080(3) 0.069(2) -0.024(2) 0.034(2) 0.006(3)
C46 0.098(3) 0.080(3) 0.069(2) -0.024(2) 0.034(2) 0.006(3)
C47 0.098(3) 0.080(3) 0.069(2) -0.024(2) 0.034(2) 0.006(3)
C48 0.098(3) 0.080(3) 0.069(2) -0.024(2) 0.034(2) 0.006(3)
Cl1 0.0135(5) 0.0189(5) 0.0262(5) -0.0017(4) 0.0041(4) -0.0004(4)
N1 0.020(2) 0.0127(18) 0.0148(17) -0.0014(14) 0.0045(15) -0.0008(15)
N2 0.018(2) 0.0215(19) 0.0175(18) 0.0021(15) 0.0083(15) 0.0035(16)
N3 0.0138(19) 0.0141(18) 0.0191(18) 0.0020(14) 0.0062(15) 0.0012(15)
N4 0.016(2) 0.0192(19) 0.0151(17) -0.0024(14) 0.0068(15) -0.0003(15)
N5 0.017(2) 0.0190(19) 0.030(2) -0.0036(16) 0.0120(17) 0.0012(16)
N6 0.0146(19) 0.0105(17) 0.0192(18) 0.0030(14) 0.0047(15) 0.0036(14)
N7 0.019(2) 0.0148(19) 0.031(2) 0.0031(15) 0.0044(17) -0.0007(16)
N8 0.027(2) 0.0150(19) 0.0163(18) 0.0010(14) 0.0058(16) 0.0054(16)
N9 0.0119(19) 0.0136(18) 0.0233(19) 0.0007(14) 0.0006(15) 0.0042(15)
U1 0.01098(8) 0.01174(9) 0.01426(9) -0.00056(6) 0.00282(6) 0.00158(7)

loop_
_atom_type_symbol
_atom_type_description
_atom_type_scat_dispersion_real
_atom_type_scat_dispersion_imag
_atom_type_scat_source
C C 0.0033 0.0016 'International Tables Vol C Tables 4.2.6.8 and 6.1.1.4'
H H 0.0000 0.0000 'International Tables Vol C Tables 4.2.6.8 and 6.1.1.4'
Cl Cl 0.1484 0.1585 'International Tables Vol C Tables 4.2.6.8 and 6.1.1.4'
N N 0.0061 0.0033 'International Tables Vol C Tables 4.2.6.8 and 6.1.1.4'
U U -9.6767 9.6646 'International Tables Vol C Tables 4.2.6.8 and 6.1.1.4'

loop_
_geom_angle_atom_site_label_1
_geom_angle_atom_site_label_2
_geom_angle_atom_site_label_3
_geom_angle
_geom_angle_site_symmetry_1
C2 C1 H1A 109.5 .
C2 C1 H1B 109.5 .
H1A C1 H1B 109.5 .
C2 C1 H1C 109.5 .
H1A C1 H1C 109.5 .
H1B C1 H1C 109.5 .
N1 C2 C1 110.8(4) .
N1 C2 C3 110.2(4) .
C1 C2 C3 109.9(4) .
N1 C2 H2 108.7 .
C1 C2 H2 108.7 .
C3 C2 H2 108.7 .
C2 C3 H3A 109.5 .
C2 C3 H3B 109.5 .
H3A C3 H3B 109.5 .
C2 C3 H3C 109.5 .
H3A C3 H3C 109.5 .
H3B C3 H3C 109.5 .
N3 C4 N1 112.0(3) .
N3 C4 N2 125.0(4) .
N1 C4 N2 122.9(4) .
N3 C4 U1 56.4(2) .
N1 C4 U1 55.91(19) .
N2 C4 U1 175.7(3) .
C6 C5 H5A 109.5 .
C6 C5 H5B 109.5 .
H5A C5 H5B 109.5 .
C6 C5 H5C 109.5 .
H5A C5 H5C 109.5 .
H5B C5 H5C 109.5 .
N2 C6 C7 112.6(3) .
N2 C6 C5 113.1(4) .
C7 C6 C5 110.0(4) .
N2 C6 H6 106.9 .
C7 C6 H6 106.9 .
C5 C6 H6 106.9 .
C6 C7 H7A 109.5 .
C6 C7 H7B 109.5 .
H7A C7 H7B 109.5 .
C6 C7 H7C 109.5 .
H7A C7 H7C 109.5 .
H7B C7 H7C 109.5 .
C9 C8 H8A 109.5 .
C9 C8 H8B 109.5 .
H8A C8 H8B 109.5 .
C9 C8 H8C 109.5 .
H8A C8 H8C 109.5 .
H8B C8 H8C 109.5 .
N2 C9 C8 112.9(4) .
N2 C9 C10 114.4(4) .
C8 C9 C10 110.0(4) .
N2 C9 H9 106.3 .
C8 C9 H9 106.3 .
C10 C9 H9 106.3 .
C9 C10 H10A 109.5 .
C9 C10 H10B 109.5 .
H10A C10 H10B 109.5 .
C9 C10 H10C 109.5 .
H10A C10 H10C 109.5 .
H10B C10 H10C 109.5 .
C12 C11 H11A 109.5 .
C12 C11 H11B 109.5 .
H11A C11 H11B 109.5 .
C12 C11 H11C 109.5 .
H11A C11 H11C 109.5 .
H11B C11 H11C 109.5 .
N3 C12 C13 108.6(3) .
N3 C12 C11 114.1(4) .
C13 C12 C11 110.4(4) .
N3 C12 H12 107.8 .
C13 C12 H12 107.8 .
C11 C12 H12 107.8 .
C12 C13 H13A 109.5 .
C12 C13 H13B 109.5 .
H13A C13 H13B 109.5 .
C12 C13 H13C 109.5 .
H13A C13 H13C 109.5 .
H13B C13 H13C 109.5 .
C15 C14 H14A 109.5 .
C15 C14 H14B 109.5 .
H14A C14 H14B 109.5 .
C15 C14 H14C 109.5 .
H14A C14 H14C 109.5 .
H14B C14 H14C 109.5 .
N4 C15 C14 108.3(4) .
N4 C15 C16 112.7(4) .
C14 C15 C16 109.3(4) .
N4 C15 H15 108.8 .
C14 C15 H15 108.8 .
C16 C15 H15 108.8 .
C15 C16 H16A 109.5 .
C15 C16 H16B 109.5 .
H16A C16 H16B 109.5 .
C15 C16 H16C 109.5 .
H16A C16 H16C 109.5 .
H16B C16 H16C 109.5 .
N6 C17 N4 113.9(4) .
N6 C17 N5 123.4(4) .
N4 C17 N5 122.7(4) .
N6 C17 U1 60.3(2) .
N4 C17 U1 53.7(2) .
N5 C17 U1 175.4(3) .
C19 C18 H18A 109.5 .
C19 C18 H18B 109.5 .
H18A C18 H18B 109.5 .
C19 C18 H18C 109.5 .
H18A C18 H18C 109.5 .
H18B C18 H18C 109.5 .
N5 C19 C20 114.8(4) .
N5 C19 C18 112.6(4) .
C20 C19 C18 111.1(4) .
N5 C19 H19 105.8 .
C20 C19 H19 105.8 .
C18 C19 H19 105.8 .
C19 C20 H20A 109.5 .
C19 C20 H20B 109.5 .
H20A C20 H20B 109.5 .
C19 C20 H20C 109.5 .
H20A C20 H20C 109.5 .
H20B C20 H20C 109.5 .
C22 C21 H21A 109.5 .
C22 C21 H21B 109.5 .
H21A C21 H21B 109.5 .
C22 C21 H21C 109.5 .
H21A C21 H21C 109.5 .
H21B C21 H21C 109.5 .
N5 C22 C21 115.2(4) .
N5 C22 C23 111.9(4) .
C21 C22 C23 110.6(4) .
N5 C22 H22 106.2 .
C21 C22 H22 106.2 .
C23 C22 H22 106.2 .
C22 C23 H23A 109.5 .
C22 C23 H23B 109.5 .
H23A C23 H23B 109.5 .
C22 C23 H23C 109.5 .
H23A C23 H23C 109.5 .
H23B C23 H23C 109.5 .
C25 C24 H24A 109.5 .
C25 C24 H24B 109.5 .
H24A C24 H24B 109.5 .
C25 C24 H24C 109.5 .
H24A C24 H24C 109.5 .
H24B C24 H24C 109.5 .
N6 C25 C26 112.1(3) .
N6 C25 C24 110.1(3) .
C26 C25 C24 109.5(4) .
N6 C25 H25 108.3 .
C26 C25 H25 108.3 .
C24 C25 H25 108.3 .
C25 C26 H26A 109.5 .
C25 C26 H26B 109.5 .
H26A C26 H26B 109.5 .
C25 C26 H26C 109.5 .
H26A C26 H26C 109.5 .
H26B C26 H26C 109.5 .
C28 C27 H27A 109.5 .
C28 C27 H27B 109.5 .
H27A C27 H27B 109.5 .
C28 C27 H27C 109.5 .
H27A C27 H27C 109.5 .
H27B C27 H27C 109.5 .
N7 C28 C29 110.8(4) .
N7 C28 C27 111.9(4) .
C29 C28 C27 109.5(4) .
N7 C28 H28 108.2 .
C29 C28 H28 108.2 .
C27 C28 H28 108.2 .
C28 C29 H29A 109.5 .
C28 C29 H29B 109.5 .
H29A C29 H29B 109.5 .
C28 C29 H29C 109.5 .
H29A C29 H29C 109.5 .
H29B C29 H29C 109.5 .
N9 C30 N7 114.3(4) .
N9 C30 N8 122.8(4) .
N7 C30 N8 122.8(4) .
N9 C30 U1 56.3(2) .
N7 C30 U1 58.1(2) .
N8 C30 U1 179.0(3) .
C32 C31 H31A 109.5 .
C32 C31 H31B 109.5 .
H31A C31 H31B 109.5 .
C32 C31 H31C 109.5 .
H31A C31 H31C 109.5 .
H31B C31 H31C 109.5 .
N8 C32 C31 112.5(4) .
N8 C32 C33 115.3(4) .
C31 C32 C33 110.2(4) .
N8 C32 H32 106.0 .
C31 C32 H32 106.0 .
C33 C32 H32 106.0 .
C32 C33 H33A 109.5 .
C32 C33 H33B 109.5 .
H33A C33 H33B 109.5 .
C32 C33 H33C 109.5 .
H33A C33 H33C 109.5 .
H33B C33 H33C 109.5 .
C35A C34 H34A 127(3) .
C35 C34 H34A 111(3) .
C35A C34 H34B 89(4) .
C35 C34 H34B 117(4) .
H34A C34 H34B 98(5) .
C35A C34 H34C 131(5) .
C35 C34 H34C 117(5) .
H34A C34 H34C 94(5) .
H34B C34 H34C 114(7) .
N8 C35 C36 111.4(7) .
N8 C35 C34 107.4(6) .
C36 C35 C34 110.6(7) .
N8 C35 H35 109.1 .
C36 C35 H35 109.1 .
C34 C35 H35 109.1 .
C35 C36 H36A 109.5 .
C35 C36 H36B 109.5 .
H36A C36 H36B 109.5 .
C35 C36 H36C 109.5 .
H36A C36 H36C 109.5 .
H36B C36 H36C 109.5 .
C34 C35A N8 120.8(11) .
C34 C35A C36A 97.9(15) .
N8 C35A C36A 105.3(16) .
C34 C35A H35A 110.5 .
N8 C35A H35A 110.5 .
C36A C35A H35A 110.5 .
C35A C36A H36D 109.5 .
C35A C36A H36E 109.5 .
H36D C36A H36E 109.5 .
C35A C36A H36F 109.5 .
H36D C36A H36F 109.5 .
H36E C36A H36F 109.5 .
C38 C37 H37A 109.5 .
C38 C37 H37B 109.5 .
H37A C37 H37B 109.5 .
C38 C37 H37C 109.5 .
H37A C37 H37C 109.5 .
H37B C37 H37C 109.5 .
N9 C38 C39 110.0(4) .
N9 C38 C37 112.2(4) .
C39 C38 C37 110.6(4) .
N9 C38 H38 108.0 .
C39 C38 H38 108.0 .
C37 C38 H38 108.0 .
C38 C39 H39A 109.5 .
C38 C39 H39B 109.5 .
H39A C39 H39B 109.5 .
C38 C39 H39C 109.5 .
H39A C39 H39C 109.5 .
H39B C39 H39C 109.5 .
C41 C40 H40A 109.5 .
C41 C40 H40B 109.5 .
H40A C40 H40B 109.5 .
C41 C40 H40C 109.5 .
H40A C40 H40C 109.5 .
H40B C40 H40C 109.5 .
C40 C41 C42 119.7(7) .
C40 C41 H41A 107.4 .
C42 C41 H41A 107.4 .
C40 C41 H41B 107.4 .
C42 C41 H41B 107.4 .
H41A C41 H41B 106.9 .
C43 C42 C41 126.2(8) .
C43 C42 H42A 105.8 .
C41 C42 H42A 105.8 .
C43 C42 H42B 105.8 .
C41 C42 H42B 105.8 .
H42A C42 H42B 106.2 .
C42 C43 C44 120.1(8) .
C42 C43 H43A 107.3 .
C44 C43 H43A 107.3 .
C42 C43 H43B 107.3 .
C44 C43 H43B 107.3 .
H43A C43 H43B 106.9 .
C43 C44 C45 117.9(7) .
C43 C44 H44A 107.8 .
C45 C44 H44A 107.8 .
C43 C44 H44B 107.8 .
C45 C44 H44B 107.8 .
H44A C44 H44B 107.2 .
C44 C45 H45A 109.5 .
C44 C45 H45B 109.5 .
H45A C45 H45B 109.5 .
C44 C45 H45C 109.5 .
H45A C45 H45C 109.5 .
H45B C45 H45C 109.5 .
C47 C46 H46A 109.5 .
C47 C46 H46B 109.5 .
H46A C46 H46B 109.5 .
C47 C46 H46C 109.5 .
H46A C46 H46C 109.5 .
H46B C46 H46C 109.5 .
C48 C47 C46 130.5(7) .
C48 C47 H47A 104.6 .
C46 C47 H47A 104.6 .
C48 C47 H47B 104.6 .
C46 C47 H47B 104.6 .
H47A C47 H47B 105.7 .
C48 C48 C47 132.3(9) 3_566
C48 C48 H48A 104.2 3_566
C47 C48 H48A 104.2 .
C48 C48 H48B 104.2 3_566
C47 C48 H48B 104.2 .
H48A C48 H48B 105.5 .
C4 N1 C2 121.1(3) .
C4 N1 U1 96.7(2) .
C2 N1 U1 141.1(3) .
C4 N2 C9 117.5(3) .
C4 N2 C6 120.3(3) .
C9 N2 C6 120.0(3) .
C4 N3 C12 124.5(3) .
C4 N3 U1 96.2(2) .
C12 N3 U1 136.4(3) .
C17 N4 C15 123.0(4) .
C17 N4 U1 99.2(2) .
C15 N4 U1 135.5(3) .
C17 N5 C19 116.8(4) .
C17 N5 C22 117.9(3) .
C19 N5 C22 125.3(4) .
C17 N6 C25 120.6(3) .
C17 N6 U1 92.4(2) .
C25 N6 U1 141.6(3) .
C30 N7 C28 119.4(4) .
C30 N7 U1 94.5(3) .
C28 N7 U1 142.8(3) .
C30 N8 C35A 110.2(8) .
C30 N8 C32 115.9(3) .
C35A N8 C32 133.2(7) .
C30 N8 C35 124.4(4) .
C32 N8 C35 116.2(5) .
C30 N9 C38 121.8(3) .
C30 N9 U1 96.9(3) .
C38 N9 U1 140.6(3) .
N4 U1 N1 149.22(12) .
N4 U1 N3 103.35(11) .
N1 U1 N3 54.73(11) .
N4 U1 N9 114.82(11) .
N1 U1 N9 95.27(11) .
N3 U1 N9 133.42(12) .
N4 U1 N7 98.46(12) .
N1 U1 N7 93.88(12) .
N3 U1 N7 145.41(12) .
N9 U1 N7 54.26(12) .
N4 U1 N6 54.45(11) .
N1 U1 N6 98.60(11) .
N3 U1 N6 84.57(11) .
N9 U1 N6 139.36(11) .
N7 U1 N6 86.72(12) .
N4 U1 Cl1 84.14(9) .
N1 U1 Cl1 109.40(9) .
N3 U1 Cl1 80.03(9) .
N9 U1 Cl1 78.41(9) .
N7 U1 Cl1 129.12(9) .
N6 U1 Cl1 130.67(8) .
N4 U1 C17 27.17(12) .
N1 U1 C17 124.27(12) .
N3 U1 C17 93.47(11) .
N9 U1 C17 132.34(11) .
N7 U1 C17 93.90(12) .
N6 U1 C17 27.31(11) .
Cl1 U1 C17 107.43(8) .
N4 U1 C4 128.69(11) .
N1 U1 C4 27.44(11) .
N3 U1 C4 27.39(11) .
N9 U1 C4 114.83(11) .
N7 U1 C4 120.66(12) .
N6 U1 C4 93.43(11) .
Cl1 U1 C4 93.67(9) .
C17 U1 C4 111.95(11) .
N4 U1 C30 107.97(11) .
N1 U1 C30 95.89(11) .
N3 U1 C30 148.68(11) .
N9 U1 C30 26.82(12) .
N7 U1 C30 27.45(12) .
N6 U1 C30 113.35(12) .
Cl1 U1 C30 103.44(9) .
C17 U1 C30 114.35(12) .
C4 U1 C30 122.19(11) .

loop_
_geom_bond_atom_site_label_1
_geom_bond_atom_site_label_2
_geom_bond_distance
_geom_bond_site_symmetry_2
C1 C2 1.516(6) .
C1 H1A 0.9800 .
C1 H1B 0.9800 .
C1 H1C 0.9800 .
C2 N1 1.469(5) .
C2 C3 1.516(7) .
C2 H2 1.0000 .
C3 H3A 0.9800 .
C3 H3B 0.9800 .
C3 H3C 0.9800 .
C4 N3 1.341(5) .
C4 N1 1.345(5) .
C4 N2 1.405(5) .
C4 U1 2.898(4) .
C5 C6 1.532(7) .
C5 H5A 0.9800 .
C5 H5B 0.9800 .
C5 H5C 0.9800 .
C6 N2 1.485(6) .
C6 C7 1.526(7) .
C6 H6 1.0000 .
C7 H7A 0.9800 .
C7 H7B 0.9800 .
C7 H7C 0.9800 .
C8 C9 1.535(6) .
C8 H8A 0.9800 .
C8 H8B 0.9800 .
C8 H8C 0.9800 .
C9 N2 1.466(5) .
C9 C10 1.541(6) .
C9 H9 1.0000 .
C10 H10A 0.9800 .
C10 H10B 0.9800 .
C10 H10C 0.9800 .
C11 C12 1.528(6) .
C11 H11A 0.9800 .
C11 H11B 0.9800 .
C11 H11C 0.9800 .
C12 N3 1.467(5) .
C12 C13 1.524(6) .
C12 H12 1.0000 .
C13 H13A 0.9800 .
C13 H13B 0.9800 .
C13 H13C 0.9800 .
C14 C15 1.519(7) .
C14 H14A 0.9800 .
C14 H14B 0.9800 .
C14 H14C 0.9800 .
C15 N4 1.474(5) .
C15 C16 1.520(6) .
C15 H15 1.0000 .
C16 H16A 0.9800 .
C16 H16B 0.9800 .
C16 H16C 0.9800 .
C17 N6 1.329(5) .
C17 N4 1.339(5) .
C17 N5 1.411(5) .
C17 U1 2.895(4) .
C18 C19 1.542(7) .
C18 H18A 0.9800 .
C18 H18B 0.9800 .
C18 H18C 0.9800 .
C19 N5 1.473(6) .
C19 C20 1.530(7) .
C19 H19 1.0000 .
C20 H20A 0.9800 .
C20 H20B 0.9800 .
C20 H20C 0.9800 .
C21 C22 1.522(7) .
C21 H21A 0.9800 .
C21 H21B 0.9800 .
C21 H21C 0.9800 .
C22 N5 1.479(6) .
C22 C23 1.539(6) .
C22 H22 1.0000 .
C23 H23A 0.9800 .
C23 H23B 0.9800 .
C23 H23C 0.9800 .
C24 C25 1.529(6) .
C24 H24A 0.9800 .
C24 H24B 0.9800 .
C24 H24C 0.9800 .
C25 N6 1.478(5) .
C25 C26 1.518(6) .
C25 H25 1.0000 .
C26 H26A 0.9800 .
C26 H26B 0.9800 .
C26 H26C 0.9800 .
C27 C28 1.536(6) .
C27 H27A 0.9800 .
C27 H27B 0.9800 .
C27 H27C 0.9800 .
C28 N7 1.473(6) .
C28 C29 1.515(6) .
C28 H28 1.0000 .
C29 H29A 0.9800 .
C29 H29B 0.9800 .
C29 H29C 0.9800 .
C30 N9 1.327(6) .
C30 N7 1.350(6) .
C30 N8 1.423(5) .
C30 U1 2.920(4) .
C31 C32 1.517(6) .
C31 H31A 0.9800 .
C31 H31B 0.9800 .
C31 H31C 0.9800 .
C32 N8 1.474(5) .
C32 C33 1.534(6) .
C32 H32 1.0000 .
C33 H33A 0.9800 .
C33 H33B 0.9800 .
C33 H33C 0.9800 .
C34 C35A 1.398(16) .
C34 C35 1.602(11) .
C34 H34A 0.96(5) .
C34 H34B 0.84(6) .
C34 H34C 0.92(8) .
C35 N8 1.489(8) .
C35 C36 1.514(13) .
C35 H35 1.0000 .
C36 H36A 0.9800 .
C36 H36B 0.9800 .
C36 H36C 0.9800 .
C35A N8 1.468(15) .
C35A C36A 1.52(3) .
C35A H35A 1.0000 .
C36A H36D 0.9800 .
C36A H36E 0.9800 .
C36A H36F 0.9800 .
C37 C38 1.528(6) .
C37 H37A 0.9800 .
C37 H37B 0.9800 .
C37 H37C 0.9800 .
C38 N9 1.478(6) .
C38 C39 1.515(6) .
C38 H38 1.0000 .
C39 H39A 0.9800 .
C39 H39B 0.9800 .
C39 H39C 0.9800 .
C40 C41 1.420(10) .
C40 H40A 0.9800 .
C40 H40B 0.9800 .
C40 H40C 0.9800 .
C41 C42 1.465(9) .
C41 H41A 0.9900 .
C41 H41B 0.9900 .
C42 C43 1.461(10) .
C42 H42A 0.9900 .
C42 H42B 0.9900 .
C43 C44 1.462(10) .
C43 H43A 0.9900 .
C43 H43B 0.9900 .
C44 C45 1.495(10) .
C44 H44A 0.9900 .
C44 H44B 0.9900 .
C45 H45A 0.9800 .
C45 H45B 0.9800 .
C45 H45C 0.9800 .
C46 C47 1.396(10) .
C46 H46A 0.9800 .
C46 H46B 0.9800 .
C46 H46C 0.9800 .
C47 C48 1.390(9) .
C47 H47A 0.9900 .
C47 H47B 0.9900 .
C48 C48 1.384(14) 3_566
C48 H48A 0.9900 .
C48 H48B 0.9900 .
Cl1 U1 2.6621(11) .
N1 U1 2.416(3) .
N3 U1 2.428(3) .
N4 U1 2.362(3) .
N6 U1 2.517(3) .
N7 U1 2.486(3) .
N9 U1 2.448(3) .
